data_1505436
loop_
_publ_author_name
'De, Prithwiraj'
Nonappa,
'Pandurangan, Komala'
'Maitra, Uday'
'Wailes, Steve'

_publ_section_title
;
 CuI-mediated cross-coupling of aryl halides with oximes: a direct access
 to O-aryloximes.
;
_journal_issue 15
_journal_name_full 'Organic letters'
_journal_page_first 2767
_journal_page_last 2770
_journal_paper_doi 10.1021/ol0709578
_journal_volume 9
_journal_year 2007
_chemical_formula_moiety 'C14 H12 N2 O3'
_chemical_formula_sum 'C14 H12 N2 O3'
_chemical_formula_weight 256.26
_chemical_name_systematic
;
 ?
;
_space_group_IT_number 14
_symmetry_cell_setting monoclinic
_symmetry_Int_Tables_number 14
_symmetry_space_group_name_Hall '-P 2yn'
_symmetry_space_group_name_H-M 'P 1 21/n 1'
_atom_sites_solution_hydrogens geom
_atom_sites_solution_primary direct
_atom_sites_solution_secondary difmap
_audit_creation_date 2006-10-03T23:40:51-00:00
_audit_creation_method 'WinGX routine CIF_UPDATE'
_cell_angle_alpha 90
_cell_angle_beta 91.214(7)
_cell_angle_gamma 90
_cell_formula_units_Z 4
_cell_length_a 7.356(3)
_cell_length_b 6.447(3)
_cell_length_c 26.303(10)
_cell_measurement_reflns_used 450
_cell_measurement_temperature 290(2)
_cell_measurement_theta_max 25
_cell_measurement_theta_min 2.9
_cell_volume 1247.1(9)
_computing_structure_refinement 'SHELXL-97 (Sheldrick, 1997)'
_diffrn_ambient_temperature 290(2)
_diffrn_measured_fraction_theta_full 0.997
_diffrn_measured_fraction_theta_max 0.997
_diffrn_measurement_device_type 'Bruker SMART CCD area detector'
_diffrn_measurement_method '\f and \w scans'
_diffrn_radiation_monochromator graphite
_diffrn_radiation_type MoK\a
_diffrn_radiation_wavelength 0.71073
_diffrn_reflns_av_R_equivalents 0.0541
_diffrn_reflns_av_unetI/netI 0.0389
_diffrn_reflns_limit_h_max 8
_diffrn_reflns_limit_h_min -8
_diffrn_reflns_limit_k_max 7
_diffrn_reflns_limit_k_min -7
_diffrn_reflns_limit_l_max 31
_diffrn_reflns_limit_l_min -31
_diffrn_reflns_number 11402
_diffrn_reflns_theta_full 25
_diffrn_reflns_theta_max 25
_diffrn_reflns_theta_min 2.9
_exptl_absorpt_coefficient_mu 0.098
_exptl_absorpt_correction_T_max 0.9778
_exptl_absorpt_correction_T_min 0.9346
_exptl_absorpt_correction_type none
_exptl_crystal_colour Colorless
_exptl_crystal_density_diffrn 1.365
_exptl_crystal_density_meas 1.36
_exptl_crystal_density_method 'not measured'
_exptl_crystal_description Block
_exptl_crystal_F_000 536
_exptl_crystal_size_max 0.32
_exptl_crystal_size_mid 0.2
_exptl_crystal_size_min 0.19
_refine_diff_density_max 0.279
_refine_diff_density_min -0.184
_refine_diff_density_rms 0.051
_refine_ls_extinction_method none
_refine_ls_goodness_of_fit_ref 1.031
_refine_ls_hydrogen_treatment constr
_refine_ls_matrix_type full
_refine_ls_number_parameters 173
_refine_ls_number_reflns 2197
_refine_ls_number_restraints 0
_refine_ls_restrained_S_all 1.031
_refine_ls_R_factor_all 0.1019
_refine_ls_R_factor_gt 0.06
_refine_ls_shift/su_max 0
_refine_ls_shift/su_mean 0
_refine_ls_structure_factor_coef Fsqd
_refine_ls_weighting_details 'calc w=1/[\s^2^(Fo^2^)+(0.0914P)^2^+0.1035P] where P=(Fo^2^+2Fc^2^)/3'
_refine_ls_weighting_scheme calc
_refine_ls_wR_factor_gt 0.1454
_refine_ls_wR_factor_ref 0.1669
_reflns_number_gt 1411
_reflns_number_total 2197
_reflns_threshold_expression >2sigma(I)
_cod_data_source_file ol0709578si20070522_082702.cif
_cod_data_source_block pk_m
_cod_depositor_comments
;
The following automatic conversions were performed:

'_symmetry_cell_setting' value 'Monoclinic' changed to 'monoclinic'
according to /home/saulius/struct/CIF-dictionaries/cif_core.dic
dictionary named 'cif_core.dic' version 2.4.1 from 2010-06-29.

Automatic conversion script
Id: cif_fix_values 1715 2011-07-08 13:25:40Z adriana 
;
_cod_original_sg_symbol_H-M 'P 21/n'
_cod_database_code 1505436

loop_
_symmetry_equiv_pos_as_xyz
'x, y, z'
'-x+1/2, y+1/2, -z+1/2'
'-x, -y, -z'
'x-1/2, -y-1/2, z-1/2'

loop_
_atom_site_label
_atom_site_type_symbol
_atom_site_fract_x
_atom_site_fract_y
_atom_site_fract_z
_atom_site_U_iso_or_equiv
_atom_site_adp_type
_atom_site_occupancy
_atom_site_symmetry_multiplicity
_atom_site_calc_flag
_atom_site_refinement_flags
O3 O 0.1233(3) 0.2236(3) 0.07468(6) 0.0537(5) Uani 1 1 d .
C1 C 0.0584(3) 0.1671(4) 0.15545(9) 0.0428(6) Uani 1 1 d .
N2 N 0.1095(3) 0.3079(3) 0.12499(8) 0.0499(6) Uani 1 1 d .
C2 C 0.3034(3) 0.6177(4) -0.03510(9) 0.0408(6) Uani 1 1 d .
C3 C 0.1874(3) 0.3628(4) 0.04034(9) 0.0412(6) Uani 1 1 d .
C4 C 0.0314(3) 0.2338(4) 0.20871(9) 0.0438(7) Uani 1 1 d .
O2 O 0.4130(3) 0.9284(3) -0.06474(8) 0.0783(7) Uani 1 1 d .
C5 C 0.2518(3) 0.5587(4) 0.05268(10) 0.0476(7) Uani 1 1 d .
H5 H 0.2555 0.6036 0.0863 0.057 Uiso 1 1 calc R
O1 O 0.3664(3) 0.6857(3) -0.11904(8) 0.0799(7) Uani 1 1 d .
C6 C 0.2424(3) 0.4211(4) -0.04755(10) 0.0484(7) Uani 1 1 d .
H6 H 0.2413 0.3756 -0.0811 0.058 Uiso 1 1 calc R
N1 N 0.3645(3) 0.7514(4) -0.07557(9) 0.0524(6) Uani 1 1 d .
C7 C 0.3100(3) 0.6855(4) 0.01425(9) 0.0461(7) Uani 1 1 d .
H7 H 0.354 0.8174 0.0218 0.055 Uiso 1 1 calc R
C8 C 0.1837(4) 0.2946(4) -0.00947(9) 0.0477(7) Uani 1 1 d .
H8 H 0.1412 0.1622 -0.0172 0.057 Uiso 1 1 calc R
C9 C 0.0766(4) 0.1047(4) 0.24873(10) 0.0553(7) Uani 1 1 d .
H9 H 0.1243 -0.026 0.2423 0.066 Uiso 1 1 calc R
C10 C -0.0425(4) 0.4271(4) 0.21905(11) 0.0559(8) Uani 1 1 d .
H10 H -0.0749 0.5159 0.1925 0.067 Uiso 1 1 calc R
C11 C -0.0676(4) 0.4872(5) 0.26876(13) 0.0703(9) Uani 1 1 d .
H11 H -0.1183 0.6161 0.2757 0.084 Uiso 1 1 calc R
C12 C 0.0227(5) -0.0541(4) 0.14132(11) 0.0689(9) Uani 1 1 d .
H12A H 0.0119 -0.0659 0.105 0.103 Uiso 1 1 calc R
H12B H -0.0883 -0.0993 0.1564 0.103 Uiso 1 1 calc R
H12C H 0.1214 -0.1391 0.1535 0.103 Uiso 1 1 calc R
C13 C 0.0522(4) 0.1666(5) 0.29803(11) 0.0684(9) Uani 1 1 d .
H13 H 0.0837 0.078 0.3247 0.082 Uiso 1 1 calc R
C14 C -0.0182(4) 0.3575(6) 0.30801(12) 0.0748(10) Uani 1 1 d .
H14 H -0.0328 0.3999 0.3415 0.09 Uiso 1 1 calc R

loop_
_atom_site_aniso_label
_atom_site_aniso_U_11
_atom_site_aniso_U_22
_atom_site_aniso_U_33
_atom_site_aniso_U_23
_atom_site_aniso_U_13
_atom_site_aniso_U_12
O3 0.0743(13) 0.0441(11) 0.0431(11) -0.0041(8) 0.0089(9) -0.0058(9)
C1 0.0453(15) 0.0361(15) 0.0469(15) 0.0028(12) 0.0004(12) 0.0003(11)
N2 0.0645(15) 0.0461(14) 0.0393(12) -0.0021(11) 0.0087(10) -0.0010(11)
C2 0.0396(14) 0.0407(15) 0.0424(15) 0.0010(11) 0.0038(11) 0.0043(12)
C3 0.0441(15) 0.0373(15) 0.0424(15) 0.0005(11) 0.0038(11) 0.0012(11)
C4 0.0482(15) 0.0377(15) 0.0459(15) 0.0008(12) 0.0054(12) -0.0038(12)
O2 0.1199(19) 0.0463(13) 0.0692(14) 0.0014(11) 0.0157(13) -0.0147(12)
C5 0.0542(17) 0.0468(17) 0.0417(14) -0.0069(12) 0.0042(12) 0.0023(13)
O1 0.124(2) 0.0714(15) 0.0454(12) -0.0018(11) 0.0171(12) -0.0103(13)
C6 0.0557(17) 0.0498(17) 0.0397(14) -0.0064(13) 0.0025(12) 0.0017(13)
N1 0.0591(15) 0.0494(15) 0.0489(15) 0.0026(11) 0.0070(11) 0.0037(11)
C7 0.0520(16) 0.0387(15) 0.0477(16) -0.0029(12) 0.0033(12) 0.0010(12)
C8 0.0558(16) 0.0407(16) 0.0465(16) -0.0064(12) 0.0012(12) -0.0015(12)
C9 0.0695(19) 0.0466(16) 0.0499(17) 0.0023(13) 0.0001(13) 0.0030(14)
C10 0.0643(18) 0.0433(17) 0.0606(18) 0.0000(14) 0.0142(14) 0.0015(14)
C11 0.077(2) 0.061(2) 0.074(2) -0.0151(17) 0.0221(18) 0.0040(17)
C12 0.113(3) 0.0381(17) 0.0555(18) -0.0031(14) 0.0052(17) -0.0033(17)
C13 0.083(2) 0.072(2) 0.0498(18) 0.0085(16) 0.0024(16) -0.0014(18)
C14 0.079(2) 0.092(3) 0.0545(19) -0.0151(19) 0.0198(16) -0.005(2)

loop_
_atom_type_symbol
_atom_type_description
_atom_type_scat_dispersion_real
_atom_type_scat_dispersion_imag
_atom_type_scat_source
C C 0.0033 0.0016 'International Tables Vol C Tables 4.2.6.8 and 6.1.1.4'
H H 0 0 'International Tables Vol C Tables 4.2.6.8 and 6.1.1.4'
N N 0.0061 0.0033 'International Tables Vol C Tables 4.2.6.8 and 6.1.1.4'
O O 0.0106 0.006 'International Tables Vol C Tables 4.2.6.8 and 6.1.1.4'

loop_
_geom_angle_atom_site_label_1
_geom_angle_atom_site_label_2
_geom_angle_atom_site_label_3
_geom_angle
C3 O3 N2 113.16(18)
N2 C1 C4 115.8(2)
N2 C1 C12 125.2(2)
C4 C1 C12 119.0(2)
C1 N2 O3 109.7(2)
C7 C2 C6 121.5(2)
C7 C2 N1 120.1(2)
C6 C2 N1 118.4(2)
O3 C3 C8 114.7(2)
O3 C3 C5 124.5(2)
C8 C3 C5 120.8(2)
C9 C4 C10 118.8(2)
C9 C4 C1 120.8(2)
C10 C4 C1 120.4(2)
C7 C5 C3 118.7(2)
C8 C6 C2 118.6(2)
O1 N1 O2 122.1(2)
O1 N1 C2 119.5(2)
O2 N1 C2 118.4(2)
C2 C7 C5 120.1(2)
C6 C8 C3 120.3(2)
C13 C9 C4 120.8(3)
C11 C10 C4 119.9(3)
C14 C11 C10 120.2(3)
C14 C13 C9 120.2(3)
C13 C14 C11 120.1(3)

loop_
_geom_bond_atom_site_label_1
_geom_bond_atom_site_label_2
_geom_bond_distance
O3 C3 1.365(3)
O3 N2 1.436(3)
C1 N2 1.273(3)
C1 C4 1.483(3)
C1 C12 1.496(4)
C2 C7 1.369(3)
C2 C6 1.382(4)
C2 N1 1.448(3)
C3 C8 1.382(3)
C3 C5 1.384(4)
C4 C9 1.377(4)
C4 C10 1.389(4)
O2 N1 1.227(3)
C5 C7 1.375(3)
O1 N1 1.219(3)
C6 C8 1.368(3)
C9 C13 1.372(4)
C10 C11 1.380(4)
C11 C14 1.372(4)
C13 C14 1.363(4)

loop_
_geom_hbond_atom_site_label_D
_geom_hbond_atom_site_label_H
_geom_hbond_atom_site_label_A
_geom_hbond_distance_DH
_geom_hbond_distance_HA
_geom_hbond_distance_DA
_geom_hbond_angle_DHA
_geom_hbond_publ_flag
C12 H12A O3 0.9600 2.2000 2.623(4) 106.00 yes

loop_
_geom_torsion_atom_site_label_1
_geom_torsion_atom_site_label_2
_geom_torsion_atom_site_label_3
_geom_torsion_atom_site_label_4
_geom_torsion
C4 C1 N2 O3 -177.77(19)
C12 C1 N2 O3 1.4(4)
C3 O3 N2 C1 -176.5(2)
N2 O3 C3 C8 -173.2(2)
N2 O3 C3 C5 6.6(3)
N2 C1 C4 C9 -143.3(3)
C12 C1 C4 C9 37.5(4)
N2 C1 C4 C10 37.6(3)
C12 C1 C4 C10 -141.6(3)
O3 C3 C5 C7 -179.0(2)
C8 C3 C5 C7 0.8(4)
C7 C2 C6 C8 1.6(4)
N1 C2 C6 C8 -179.7(2)
C7 C2 N1 O1 176.4(2)
C6 C2 N1 O1 -2.4(4)
C7 C2 N1 O2 -3.6(4)
C6 C2 N1 O2 177.7(2)
C6 C2 C7 C5 -1.4(4)
N1 C2 C7 C5 179.9(2)
C3 C5 C7 C2 0.2(4)
C2 C6 C8 C3 -0.6(4)
O3 C3 C8 C6 179.2(2)
C5 C3 C8 C6 -0.6(4)
C10 C4 C9 C13 -1.1(4)
C1 C4 C9 C13 179.8(2)
C9 C4 C10 C11 0.6(4)
C1 C4 C10 C11 179.8(2)
C4 C10 C11 C14 0.7(4)
C4 C9 C13 C14 0.2(5)
C9 C13 C14 C11 1.0(5)
C10 C11 C14 C13 -1.5(5)
